data_2004985
loop_
_publ_author_name
'Cot\'e, M. L.'
'Lalancette, R. A.'
'Thompson, H. W.'

_publ_section_title
;
 1-Carboxyfluorenone: an Intramolecularly Hydrogen-Bonded \g-Keto Acid
;
_journal_issue 6
_journal_name_full 'Acta Crystallographica Section C'
_journal_page_first 1535
_journal_page_last 1537
_journal_paper_doi 10.1107/S0108270195016155
_journal_volume 52
_journal_year 1996
_chemical_formula_moiety 'C14 H8 O3'
_chemical_formula_sum 'C14 H8 O3'
_chemical_formula_weight 224.2
_space_group_IT_number 14
_symmetry_cell_setting monoclinic
_symmetry_space_group_name_Hall '-P 2ybc'
_symmetry_space_group_name_H-M 'P 1 21/c 1'
_cell_angle_alpha 90.
_cell_angle_beta 91.28(1)
_cell_angle_gamma 90.
_cell_formula_units_Z 4
_cell_length_a 3.809(1)
_cell_length_b 19.911(2)
_cell_length_c 13.206(2)
_cell_measurement_reflns_used 14
_cell_measurement_temperature 296(1)
_cell_measurement_theta_max 11.1
_cell_measurement_theta_min 5.4
_cell_volume 1001.3(3)
_computing_cell_refinement XSCANS
_computing_data_collection 'XSCANS (Siemens, 1991)'
_computing_data_reduction XSCANS
_computing_molecular_graphics SHELXTL/PC
_computing_publication_material SHELXTL/PC
_computing_structure_refinement 'SHELXTL/PC (Sheldrick, 1990b)'
_computing_structure_solution 'SHELXS86 (Sheldrick, 1990a)'
_diffrn_measurement_device 'Siemens P4'
_diffrn_measurement_method 2\q/\q
_diffrn_radiation_type MoK\a
_diffrn_radiation_wavelength 0.71073
_diffrn_reflns_av_R_equivalents 0.05
_diffrn_reflns_limit_h_max 4
_diffrn_reflns_limit_h_min 0
_diffrn_reflns_limit_k_max 23
_diffrn_reflns_limit_k_min 0
_diffrn_reflns_limit_l_max 15
_diffrn_reflns_limit_l_min -15
_diffrn_reflns_number 2046
_diffrn_reflns_theta_max 25.0
_diffrn_standards_decay_% 1.35
_diffrn_standards_interval_count 97
_diffrn_standards_number 3
_exptl_absorpt_coefficient_mu 0.105
_exptl_absorpt_correction_T_max 0.994
_exptl_absorpt_correction_T_min 0.979
_exptl_absorpt_correction_type 'face-indexed numerical'
_exptl_crystal_colour 'deep orange'
_exptl_crystal_density_diffrn 1.487
_exptl_crystal_density_meas 1.484(1)
_exptl_crystal_density_method 'floatation in cyclohexane/CCl~4~'
_exptl_crystal_description 'flat plate'
_exptl_crystal_size_max 0.52
_exptl_crystal_size_mid 0.16
_exptl_crystal_size_min 0.05
_refine_diff_density_max 0.168
_refine_diff_density_min -0.147
_refine_ls_extinction_coef 0.0160(10)
_refine_ls_extinction_method 'SHELXL93 (Sheldrick, 1993)'
_refine_ls_goodness_of_fit_all 0.75
_refine_ls_goodness_of_fit_obs 1.02
_refine_ls_hydrogen_treatment
;
All non-carboxyl H atoms were placed in calculated positions and allowed
to refine as riding models.  The carboxyl H3B was found in an electron
density difference map; the positional parameters of H3B were refined,
but its temperature factor was held constant.
;
_refine_ls_number_parameters 159
_refine_ls_number_reflns 1766
_refine_ls_R_factor_all 0.129
_refine_ls_R_factor_obs 0.047
_refine_ls_shift/esd_max 0.277
_refine_ls_shift/esd_mean 0.031
_refine_ls_structure_factor_coef Fsqd
_refine_ls_weighting_scheme
;
calc w = 1/[\s^2^(F~o~^2^) + (0.0371P)^2^]
where P = (F~o~^2^ + 2F~c~^2^)/3
;
_refine_ls_wR_factor_all 0.117
_refine_ls_wR_factor_obs 0.091
_reflns_number_observed 736
_reflns_number_total 1767
_reflns_observed_criterion F>4\s(F)
_cod_data_source_file fg1139.cif
_cod_data_source_block lalancette
_cod_original_sg_symbol_H-M 'P 21/c'
_cod_database_code 2004985

loop_
_symmetry_equiv_pos_as_xyz
x,y,z
-x,1/2+y,1/2-z
-x,-y,-z
x,-1/2-y,z-1/2

loop_
_atom_site_aniso_label
_atom_site_aniso_U_11
_atom_site_aniso_U_22
_atom_site_aniso_U_33
_atom_site_aniso_U_12
_atom_site_aniso_U_13
_atom_site_aniso_U_23
O1 0.077(2) 0.070(2) 0.0447(13) 0.0007(13) 0.0206(13) 0.0048(11)
O2 0.125(3) 0.060(2) 0.078(2) 0.012(2) 0.027(2) -0.0071(14)
O3 0.096(2) 0.070(2) 0.0531(14) 0.010(2) 0.0247(14) -0.0018(13)
C1 0.041(2) 0.053(2) 0.043(2) 0.000(2) 0.003(2) -0.001(2)
C2 0.050(2) 0.054(2) 0.052(2) -0.002(2) 0.007(2) 0.002(2)
C3 0.059(2) 0.059(2) 0.048(2) -0.008(2) 0.009(2) 0.011(2)
C4 0.049(2) 0.060(2) 0.043(2) -0.002(2) 0.005(2) -0.001(2)
C5 0.041(2) 0.048(2) 0.040(2) -0.002(2) 0.005(2) 0.0024(15)
C6 0.041(2) 0.051(2) 0.042(2) 0.001(2) 0.002(2) 0.001(2)
C7 0.057(2) 0.055(2) 0.053(2) 0.007(2) 0.007(2) 0.000(2)
C8 0.081(3) 0.052(2) 0.068(2) 0.009(2) -0.002(2) -0.006(2)
C9 0.076(3) 0.054(2) 0.072(2) -0.005(2) 0.004(2) 0.014(2)
C10 0.061(2) 0.061(2) 0.058(2) -0.003(2) 0.005(2) 0.010(2)
C11 0.044(2) 0.050(2) 0.044(2) -0.002(2) 0.000(2) 0.005(2)
C12 0.040(2) 0.064(2) 0.036(2) -0.001(2) 0.003(2) 0.006(2)
C13 0.037(2) 0.053(2) 0.039(2) -0.002(2) 0.0034(15) 0.004(2)
C14 0.064(2) 0.065(3) 0.053(2) 0.007(2) 0.004(2) 0.004(2)

loop_
_atom_site_label
_atom_site_occupancy
_atom_site_fract_x
_atom_site_fract_y
_atom_site_fract_z
_atom_site_U_iso_or_equiv
_atom_site_thermal_displace_type
_atom_site_calc_flag
_atom_site_refinement_flags
_atom_site_type_symbol
O1 1 -0.0881(6) 0.27179(11) 0.26039(15) 0.0636(7) Uani d . O
O2 1 0.0334(8) 0.49059(13) 0.1874(2) 0.0873(9) Uani d . O
O3 1 -0.1156(7) 0.40180(12) 0.2733(2) 0.0725(8) Uani d . O
H3B 1 -0.122(10) 0.3549(18) 0.270(2) 0.100 Uiso d . H
C1 1 0.1518(8) 0.38655(15) 0.1088(2) 0.0458(8) Uani d . C
C2 1 0.2743(8) 0.4208(2) 0.0250(2) 0.0521(9) Uani d . C
C3 1 0.4056(9) 0.3880(2) -0.0582(2) 0.0553(9) Uani d . C
C4 1 0.4185(8) 0.3183(2) -0.0615(2) 0.0507(8) Uani d . C
C5 1 0.2934(8) 0.28303(13) 0.0206(2) 0.0430(8) Uani d . C
C6 1 0.2718(8) 0.21019(14) 0.0368(2) 0.0450(8) Uani d . C
C7 1 0.3653(8) 0.1570(2) -0.0239(2) 0.0549(9) Uani d . C
C8 1 0.3107(10) 0.0922(2) 0.0116(3) 0.0670(10) Uani d . C
C9 1 0.1791(9) 0.0807(2) 0.1063(3) 0.0671(10) Uani d . C
C10 1 0.0819(9) 0.1336(2) 0.1673(3) 0.0602(10) Uani d . C
C11 1 0.1337(8) 0.19818(15) 0.1317(2) 0.0462(8) Uani d . C
C12 1 0.0506(8) 0.2634(2) 0.1781(2) 0.0468(8) Uani d . C
C13 1 0.1628(8) 0.31636(15) 0.1054(2) 0.0430(8) Uani d . C
C14 1 0.0197(9) 0.4304(2) 0.1926(2) 0.0602(10) Uani d . C
H2A 1 0.2650 0.4691 0.0247 0.060(3) Uiso d R H
H3A 1 0.4925 0.4135 -0.1140 0.060(3) Uiso d R H
H4A 1 0.5060 0.2948 -0.1191 0.060(3) Uiso d R H
H7A 1 0.4581 0.1650 -0.0897 0.060(3) Uiso d R H
H8A 1 0.3743 0.0548 -0.0299 0.060(3) Uiso d R H
H9A 1 0.1457 0.0354 0.1291 0.060(3) Uiso d R H
H10A 1 -0.0111 0.1263 0.2333 0.060(3) Uiso d R H

loop_
_atom_type_symbol
_atom_type_scat_dispersion_real
_atom_type_scat_dispersion_imag
_atom_type_scat_source
C 0.0033 0.0016 'International Tables Vol C Tables 4.2.6.8 and 6.1.1.4'
H 0.0000 0.0000 'International Tables Vol C Tables 4.2.6.8 and 6.1.1.4'
O 0.0106 0.0060 'International Tables Vol C Tables 4.2.6.8 and 6.1.1.4'

loop_
_geom_angle_atom_site_label_1
_geom_angle_atom_site_label_2
_geom_angle_atom_site_label_3
_geom_angle
_geom_angle_publ_flag
C14 O3 H3B 114(2) yes
C2 C1 C13 117.0(3) ?
C2 C1 C14 115.1(3) yes
C13 C1 C14 127.8(3) yes
C3 C2 C1 122.3(3) ?
C3 C2 H2A 119.0(2) ?
C1 C2 H2A 118.7(2) ?
C2 C3 C4 120.8(3) ?
C2 C3 H3A 119.9(2) ?
C4 C3 H3A 119.3(2) ?
C5 C4 C3 118.0(3) ?
C5 C4 H4A 120.3(2) ?
C3 C4 H4A 121.8(2) ?
C4 C5 C13 121.3(3) ?
C4 C5 C6 129.5(3) ?
C13 C5 C6 109.2(2) ?
C7 C6 C11 120.0(3) ?
C7 C6 C5 131.1(3) ?
C11 C6 C5 108.9(3) ?
C6 C7 C8 118.3(3) ?
C6 C7 H7A 120.3(2) ?
C8 C7 H7A 121.4(2) ?
C9 C8 C7 121.4(3) ?
C9 C8 H8A 119.4(2) ?
C7 C8 H8A 119.1(2) ?
C8 C9 C10 120.7(3) ?
C8 C9 H9A 119.7(2) ?
C10 C9 H9A 119.5(2) ?
C9 C10 C11 117.9(3) ?
C9 C10 H10A 121.7(2) ?
C11 C10 H10A 120.4(2) ?
C10 C11 C6 121.7(3) ?
C10 C11 C12 130.1(3) ?
C6 C11 C12 108.2(3) ?
O1 C12 C11 126.0(3) yes
O1 C12 C13 127.3(3) yes
C11 C12 C13 106.7(2) ?
C1 C13 C5 120.6(3) ?
C1 C13 C12 132.4(3) yes
C5 C13 C12 106.9(3) ?
O2 C14 O3 119.6(3) yes
O2 C14 C1 121.4(3) ?
O3 C14 C1 119.0(3) yes
O3 H3B O1 174(4) no
H3B O1 C12 104.0(10) no

loop_
_geom_bond_atom_site_label_1
_geom_bond_atom_site_label_2
_geom_bond_distance
_geom_bond_publ_flag
O1 C12 1.230(3) yes
O2 C14 1.202(4) yes
O3 C14 1.322(4) yes
O3 H3B 0.93(4) no
C1 C2 1.390(4) yes
C1 C13 1.399(4) yes
C1 C14 1.505(4) yes
C2 C3 1.381(4) yes
C3 C4 1.389(4) yes
C4 C5 1.386(4) yes
C5 C13 1.402(4) yes
C5 C6 1.469(4) yes
C6 C7 1.380(4) yes
C6 C11 1.391(4) yes
C7 C8 1.389(4) yes
C8 C9 1.376(4) yes
C9 C10 1.381(4) yes
C10 C11 1.385(4) yes
C11 C12 1.474(4) yes
C12 C13 1.495(4) yes
O1 H3B 1.66(4) no

loop_
_cod_related_entry_id
_cod_related_entry_database
_cod_related_entry_code
1 ChemSpider 66699
